data_2310507
loop_
_publ_author_name
'Wadsley, W.D.'

_publ_section_title
;
 Mixed oxides of titanium and niobium. II. The crystal structures of the
 dimorphic forms of Ti2 Nb10 O29
;
_journal_name_full 'Acta Crystallographica (1,1948-23,1967)'
_journal_page_first 664
_journal_page_last 670
_journal_volume 14
_journal_year 1961
_chemical_formula_sum 'Nb10 O29 Ti2'
_chemical_name_systematic 'Ti2 Nb10 O29'
_space_group_IT_number 12
_symmetry_space_group_name_Hall '-A 2y'
_symmetry_space_group_name_H-M 'A 1 2/m 1'
_cell_angle_alpha 90
_cell_angle_beta 113.683
_cell_angle_gamma 90
_cell_formula_units_Z 2
_cell_length_a 15.57
_cell_length_b 3.814
_cell_length_c 20.54
_cell_volume 1117.022
_citation_journal_id_ASTM ACCRA9
_cod_data_source_file Wadsley_ACCRA9_1961_1478.cif
_cod_data_source_block Nb10O29Ti2
_cod_original_sg_symbol_Hall '-C 2y (z,y,-x)'
_cod_database_code 2310507

loop_
_symmetry_equiv_pos_as_xyz
x,y,z
-x,y,-z
-x,-y,-z
x,-y,z
x,y+1/2,z+1/2
-x,y+1/2,-z+1/2
-x,-y+1/2,-z+1/2
x,-y+1/2,z+1/2

loop_
_atom_site_label
_atom_site_type_symbol
_atom_site_fract_x
_atom_site_fract_y
_atom_site_fract_z
_atom_site_occupancy
_atom_site_U_iso_or_equiv
O12 O-2 0.364 0 0.463 1 0.0
O8 O-2 0.228 0 0.73 1 0.0
Nb5 Nb+5 0.366 0 0.779 0.833 0.0
O11 O-2 0.364 0 0.247 1 0.0
O7 O-2 0.22 0 0.106 1 0.0
O9 O-2 0.222 0 0.92 1 0.0
O3 O-2 0.038 0 0.358 1 0.0
Ti5 Ti+4 0.366 0 0.779 0.167 0.0
O5 O-2 0.09 0 0.784 1 0.0
O14 O-2 0.364 0 0.869 1 0.0
O4 O-2 0.086 0 0.602 1 0.0
Ti3 Ti+4 0.097 0 0.881 0.167 0.0
O10 O-2 0.362 0 0.055 1 0.0
Nb6 Nb+5 0.366 0 0.964 0.833 0.0
Ti1 Ti+4 0.099 0 0.068 0.167 0.0
O13 O-2 0.364 0 0.678 1 0.0
Nb4 Nb+5 0.367 0 0.149 0.833 0.0
Ti2 Ti+4 0.096 0 0.697 0.167 0.0
Ti6 Ti+4 0.366 0 0.964 0.167 0.0
Nb1 Nb+5 0.099 0 0.068 0.833 0.0
O1 O-2 0.5 0 0 1 0.0
O6 O-2 0.074 0 0.971 1 0.0
Nb2 Nb+5 0.096 0 0.697 0.833 0.0
O15 O-2 0.5 0 0.188 1 0.0
Nb3 Nb+5 0.097 0 0.881 0.833 0.0
Ti4 Ti+4 0.367 0 0.149 0.167 0.0
O2 O-2 0.066 0 0.166 1 0.0
